data_4067734
loop_
_publ_author_name
'Wallner, Andreas'
'Hlina, Johann'
'Konopa, Tina'
'Wagner, Harald'
'Baumgartner, Judith'
'Marschner, Christoph'
'Fl\"orke, Ulrich'

_publ_section_title
;
 Cyclic and Bicyclic Methylpolysilanes and Some Oligosilanylene-Bridged
 Derivatives
;
_journal_issue 12
_journal_name_full Organometallics
_journal_page_first 2660
_journal_paper_doi 10.1021/om901104h
_journal_volume 29
_journal_year 2010
_chemical_formula_sum 'C38 H114 Si20'
_chemical_formula_weight 1133.09
_chemical_name_systematic
; 
 ? 
;
_space_group_IT_number 2
_symmetry_cell_setting triclinic
_symmetry_space_group_name_Hall '-P 1'
_symmetry_space_group_name_H-M 'P -1'
_atom_sites_solution_hydrogens geom
_atom_sites_solution_primary direct
_atom_sites_solution_secondary difmap
_audit_creation_method SHELXL-97
_cell_angle_alpha 105.86(3)
_cell_angle_beta 99.83(3)
_cell_angle_gamma 111.00(3)
_cell_formula_units_Z 1
_cell_length_a 9.946(2)
_cell_length_b 13.658(3)
_cell_length_c 15.241(3)
_cell_measurement_reflns_used 1227
_cell_measurement_temperature 100(2)
_cell_measurement_theta_max 45.105
_cell_measurement_theta_min 5.185
_cell_volume 1774.1(10)
_computing_cell_refinement 'Bruker XSCANS'
_computing_data_collection 'Bruker XSCANS'
_computing_data_reduction 'Bruker SHELXTL'
_computing_molecular_graphics 'Bruker SHELXTL'
_computing_publication_material 'Bruker SHELXTL'
_computing_structure_refinement 'SHELXL-97 (Sheldrick, 1997)'
_computing_structure_solution 'SHELXS-97 (Sheldrick, 1990)'
_diffrn_ambient_temperature 100(2)
_diffrn_measured_fraction_theta_full 0.986
_diffrn_measured_fraction_theta_max 0.986
_diffrn_measurement_device_type 'SMART APEX'
_diffrn_measurement_method '\w scans'
_diffrn_radiation_monochromator graphite
_diffrn_radiation_source 'fine-focus sealed tube'
_diffrn_radiation_type MoK\a
_diffrn_radiation_wavelength 0.71073
_diffrn_reflns_av_R_equivalents 0.0797
_diffrn_reflns_av_sigmaI/netI 0.1551
_diffrn_reflns_limit_h_max 12
_diffrn_reflns_limit_h_min -12
_diffrn_reflns_limit_k_max 17
_diffrn_reflns_limit_k_min -17
_diffrn_reflns_limit_l_max 19
_diffrn_reflns_limit_l_min -19
_diffrn_reflns_number 14250
_diffrn_reflns_theta_full 26.37
_diffrn_reflns_theta_max 26.37
_diffrn_reflns_theta_min 1.71
_exptl_absorpt_coefficient_mu 0.378
_exptl_absorpt_correction_T_max 0.9282
_exptl_absorpt_correction_T_min 0.7994
_exptl_absorpt_correction_type multi-scan
_exptl_absorpt_process_details SADABS
_exptl_crystal_colour colorless
_exptl_crystal_density_diffrn 1.060
_exptl_crystal_density_method 'not measured'
_exptl_crystal_description needles
_exptl_crystal_F_000 622
_exptl_crystal_size_max 0.62
_exptl_crystal_size_mid 0.20
_exptl_crystal_size_min 0.20
_refine_diff_density_max 0.572
_refine_diff_density_min -0.373
_refine_diff_density_rms 0.100
_refine_ls_extinction_method none
_refine_ls_goodness_of_fit_ref 0.963
_refine_ls_hydrogen_treatment constr
_refine_ls_matrix_type full
_refine_ls_number_parameters 281
_refine_ls_number_reflns 7139
_refine_ls_number_restraints 0
_refine_ls_restrained_S_all 0.963
_refine_ls_R_factor_all 0.1460
_refine_ls_R_factor_gt 0.0812
_refine_ls_shift/su_max 0.000
_refine_ls_shift/su_mean 0.000
_refine_ls_structure_factor_coef Fsqd
_refine_ls_weighting_details 'calc w=1/[\s^2^(Fo^2^)+(0.0678P)^2^+0.0000P] where P=(Fo^2^+2Fc^2^)/3'
_refine_ls_weighting_scheme calc
_refine_ls_wR_factor_gt 0.1537
_refine_ls_wR_factor_ref 0.1752
_reflns_number_gt 4011
_reflns_number_total 7139
_reflns_threshold_expression >2sigma(I)
_cod_data_source_file om901104h_si_002.cif
_cod_data_source_block 11_318j
_cod_original_cell_volume 1774.3(6)
_cod_original_sg_symbol_H-M P-1
_cod_database_code 4067734

loop_
_symmetry_equiv_pos_as_xyz
'x, y, z'
'-x, -y, -z'

loop_
_atom_site_label
_atom_site_type_symbol
_atom_site_fract_x
_atom_site_fract_y
_atom_site_fract_z
_atom_site_U_iso_or_equiv
_atom_site_adp_type
_atom_site_occupancy
_atom_site_symmetry_multiplicity
_atom_site_calc_flag
_atom_site_refinement_flags
Si1 Si 0.38104(15) 0.60552(12) 0.30281(10) 0.0207(3) Uani 1 1 d .
Si2 Si 0.11649(16) 0.50960(12) 0.27006(10) 0.0250(4) Uani 1 1 d .
Si3 Si 0.04102(17) 0.32949(13) 0.28036(11) 0.0316(4) Uani 1 1 d .
Si4 Si 0.11116(18) 0.21309(13) 0.17287(11) 0.0324(4) Uani 1 1 d .
Si5 Si 0.36654(18) 0.30685(13) 0.19180(11) 0.0294(4) Uani 1 1 d .
Si6 Si 0.43886(16) 0.48683(12) 0.18328(10) 0.0247(4) Uani 1 1 d .
Si7 Si 0.47472(15) 0.80199(12) 0.32570(9) 0.0206(3) Uani 1 1 d .
Si8 Si 0.49637(16) 0.90854(12) 0.48568(10) 0.0229(4) Uani 1 1 d .
Si9 Si 0.32952(16) 0.82998(12) 0.20390(10) 0.0237(4) Uani 1 1 d .
Si10 Si 0.72255(16) 0.85721(12) 0.31251(10) 0.0244(4) Uani 1 1 d .
C1 C 0.4727(6) 0.5957(4) 0.4185(3) 0.0263(13) Uani 1 1 d .
H1A H 0.4436 0.6346 0.4709 0.039 Uiso 1 1 calc R
H1B H 0.5827 0.6311 0.4327 0.039 Uiso 1 1 calc R
H1C H 0.4389 0.5164 0.4114 0.039 Uiso 1 1 calc R
C2 C 0.0391(6) 0.5842(5) 0.3568(4) 0.0374(15) Uani 1 1 d .
H2A H 0.0525 0.6562 0.3500 0.056 Uiso 1 1 calc R
H2B H 0.0932 0.5980 0.4222 0.056 Uiso 1 1 calc R
H2C H -0.0685 0.5373 0.3433 0.056 Uiso 1 1 calc R
C3 C 0.0080(6) 0.4870(4) 0.1470(4) 0.0322(14) Uani 1 1 d .
H3A H -0.1004 0.4485 0.1378 0.048 Uiso 1 1 calc R
H3B H 0.0367 0.4408 0.0992 0.048 Uiso 1 1 calc R
H3C H 0.0312 0.5599 0.1398 0.048 Uiso 1 1 calc R
C4 C 0.1150(7) 0.3385(5) 0.4059(4) 0.0424(16) Uani 1 1 d .
H4A H 0.0882 0.3902 0.4500 0.064 Uiso 1 1 calc R
H4B H 0.2251 0.3663 0.4233 0.064 Uiso 1 1 calc R
H4C H 0.0704 0.2636 0.4096 0.064 Uiso 1 1 calc R
C5 C -0.1704(6) 0.2666(5) 0.2484(5) 0.057(2) Uani 1 1 d .
H5A H -0.2086 0.1881 0.2441 0.086 Uiso 1 1 calc R
H5B H -0.2123 0.2697 0.1867 0.086 Uiso 1 1 calc R
H5C H -0.2008 0.3093 0.2978 0.086 Uiso 1 1 calc R
C6 C -0.0010(7) 0.1755(5) 0.0472(4) 0.0554(19) Uani 1 1 d .
H6A H 0.0353 0.1320 0.0027 0.083 Uiso 1 1 calc R
H6B H 0.0107 0.2445 0.0349 0.083 Uiso 1 1 calc R
H6C H -0.1078 0.1304 0.0380 0.083 Uiso 1 1 calc R
C7 C 0.0761(6) 0.0789(4) 0.1949(4) 0.0396(15) Uani 1 1 d .
H7A H -0.0323 0.0365 0.1833 0.059 Uiso 1 1 calc R
H7B H 0.1302 0.0963 0.2613 0.059 Uiso 1 1 calc R
H7C H 0.1120 0.0336 0.1517 0.059 Uiso 1 1 calc R
C8 C 0.4159(7) 0.2236(5) 0.0910(4) 0.0426(16) Uani 1 1 d .
H8A H 0.5251 0.2588 0.1016 0.064 Uiso 1 1 calc R
H8B H 0.3633 0.2228 0.0301 0.064 Uiso 1 1 calc R
H8C H 0.3847 0.1463 0.0892 0.064 Uiso 1 1 calc R
C9 C 0.4793(6) 0.3116(5) 0.3065(4) 0.0362(14) Uani 1 1 d .
H9A H 0.4806 0.2382 0.2974 0.054 Uiso 1 1 calc R
H9B H 0.4333 0.3299 0.3569 0.054 Uiso 1 1 calc R
H9C H 0.5829 0.3694 0.3249 0.054 Uiso 1 1 calc R
C10 C 0.6468(6) 0.5302(5) 0.1983(4) 0.0361(14) Uani 1 1 d .
H10A H 0.6600 0.4752 0.1479 0.054 Uiso 1 1 calc R
H10B H 0.6965 0.5331 0.2609 0.054 Uiso 1 1 calc R
H10C H 0.6919 0.6046 0.1939 0.054 Uiso 1 1 calc R
C11 C 0.3451(6) 0.4669(4) 0.0567(3) 0.0303(13) Uani 1 1 d .
H11A H 0.3959 0.5355 0.0442 0.045 Uiso 1 1 calc R
H11B H 0.2387 0.4514 0.0487 0.045 Uiso 1 1 calc R
H11C H 0.3520 0.4034 0.0117 0.045 Uiso 1 1 calc R
C12 C 0.6757(6) 0.9207(5) 0.5627(3) 0.0317(13) Uani 1 1 d .
H12A H 0.6868 0.9576 0.6301 0.047 Uiso 1 1 calc R
H12B H 0.7621 0.9655 0.5460 0.047 Uiso 1 1 calc R
H12C H 0.6713 0.8454 0.5520 0.047 Uiso 1 1 calc R
C13 C 0.3376(6) 0.8268(4) 0.5257(4) 0.0321(14) Uani 1 1 d .
H13A H 0.3308 0.7507 0.5136 0.048 Uiso 1 1 calc R
H13B H 0.2424 0.8223 0.4900 0.048 Uiso 1 1 calc R
H13C H 0.3570 0.8649 0.5941 0.048 Uiso 1 1 calc R
C14 C 0.4305(6) 0.9726(4) 0.1984(4) 0.0294(13) Uani 1 1 d .
H14A H 0.5243 0.9785 0.1832 0.044 Uiso 1 1 calc R
H14B H 0.4542 1.0308 0.2604 0.044 Uiso 1 1 calc R
H14C H 0.3659 0.9828 0.1489 0.044 Uiso 1 1 calc R
C15 C 0.1413(5) 0.8131(4) 0.2191(4) 0.0308(13) Uani 1 1 d .
H15A H 0.0865 0.8290 0.1691 0.046 Uiso 1 1 calc R
H15B H 0.1550 0.8656 0.2820 0.046 Uiso 1 1 calc R
H15C H 0.0835 0.7357 0.2144 0.046 Uiso 1 1 calc R
C16 C 0.2948(6) 0.7261(4) 0.0835(3) 0.0317(14) Uani 1 1 d .
H16A H 0.2385 0.6496 0.0812 0.048 Uiso 1 1 calc R
H16B H 0.3916 0.7339 0.0723 0.048 Uiso 1 1 calc R
H16C H 0.2361 0.7406 0.0341 0.048 Uiso 1 1 calc R
C17 C 0.7113(6) 0.8090(4) 0.1824(3) 0.0296(13) Uani 1 1 d .
H17A H 0.8094 0.8128 0.1762 0.044 Uiso 1 1 calc R
H17B H 0.6844 0.8577 0.1533 0.044 Uiso 1 1 calc R
H17C H 0.6343 0.7312 0.1497 0.044 Uiso 1 1 calc R
C18 C 0.8330(5) 0.8004(4) 0.3790(4) 0.0322(14) Uani 1 1 d .
H18A H 0.7715 0.7203 0.3640 0.048 Uiso 1 1 calc R
H18B H 0.8605 0.8414 0.4478 0.048 Uiso 1 1 calc R
H18C H 0.9247 0.8099 0.3599 0.048 Uiso 1 1 calc R
C19 C 0.8392(6) 1.0144(4) 0.3624(4) 0.0339(14) Uani 1 1 d .
H19A H 0.8474 1.0443 0.4303 0.051 Uiso 1 1 calc R
H19B H 0.7906 1.0495 0.3276 0.051 Uiso 1 1 calc R
H19C H 0.9402 1.0313 0.3552 0.051 Uiso 1 1 calc R

loop_
_atom_site_aniso_label
_atom_site_aniso_U_11
_atom_site_aniso_U_22
_atom_site_aniso_U_33
_atom_site_aniso_U_23
_atom_site_aniso_U_13
_atom_site_aniso_U_12
Si1 0.0174(8) 0.0231(8) 0.0204(7) 0.0061(6) 0.0043(6) 0.0091(6)
Si2 0.0185(8) 0.0274(9) 0.0265(8) 0.0051(7) 0.0061(6) 0.0106(7)
Si3 0.0207(9) 0.0307(9) 0.0399(10) 0.0112(8) 0.0089(7) 0.0083(7)
Si4 0.0340(10) 0.0280(9) 0.0309(9) 0.0075(7) 0.0025(7) 0.0142(8)
Si5 0.0366(10) 0.0322(9) 0.0258(8) 0.0107(7) 0.0112(7) 0.0206(8)
Si6 0.0228(8) 0.0310(9) 0.0244(8) 0.0105(7) 0.0089(6) 0.0148(7)
Si7 0.0169(8) 0.0226(8) 0.0188(7) 0.0049(6) 0.0032(6) 0.0078(6)
Si8 0.0212(8) 0.0227(8) 0.0193(7) 0.0023(6) 0.0031(6) 0.0088(7)
Si9 0.0224(8) 0.0246(8) 0.0217(8) 0.0063(6) 0.0032(6) 0.0105(7)
Si10 0.0192(8) 0.0275(9) 0.0221(8) 0.0055(7) 0.0051(6) 0.0084(7)
C1 0.032(3) 0.031(3) 0.017(3) 0.006(2) 0.004(2) 0.019(3)
C2 0.019(3) 0.038(4) 0.042(4) 0.002(3) 0.005(3) 0.009(3)
C3 0.025(3) 0.033(3) 0.037(3) 0.007(3) 0.004(3) 0.018(3)
C4 0.042(4) 0.044(4) 0.045(4) 0.017(3) 0.021(3) 0.018(3)
C5 0.025(4) 0.052(4) 0.094(6) 0.034(4) 0.018(4) 0.011(3)
C6 0.066(5) 0.042(4) 0.041(4) 0.004(3) -0.007(3) 0.024(4)
C7 0.040(4) 0.031(3) 0.043(4) 0.014(3) 0.007(3) 0.012(3)
C8 0.066(5) 0.041(4) 0.036(4) 0.013(3) 0.026(3) 0.037(3)
C9 0.036(4) 0.046(4) 0.037(3) 0.018(3) 0.011(3) 0.028(3)
C10 0.028(3) 0.037(4) 0.045(4) 0.010(3) 0.013(3) 0.017(3)
C11 0.041(4) 0.041(4) 0.021(3) 0.015(3) 0.013(3) 0.027(3)
C12 0.034(3) 0.037(3) 0.021(3) 0.007(3) 0.003(2) 0.016(3)
C13 0.033(3) 0.031(3) 0.031(3) 0.008(3) 0.007(3) 0.014(3)
C14 0.036(3) 0.028(3) 0.028(3) 0.014(3) 0.010(3) 0.014(3)
C15 0.023(3) 0.031(3) 0.030(3) 0.004(3) -0.001(2) 0.011(3)
C16 0.026(3) 0.037(3) 0.025(3) 0.007(3) 0.002(2) 0.011(3)
C17 0.026(3) 0.034(3) 0.033(3) 0.013(3) 0.012(3) 0.017(3)
C18 0.016(3) 0.043(4) 0.033(3) 0.010(3) 0.002(2) 0.014(3)
C19 0.022(3) 0.033(3) 0.036(3) 0.006(3) 0.005(3) 0.007(3)

loop_
_atom_type_symbol
_atom_type_description
_atom_type_scat_dispersion_real
_atom_type_scat_dispersion_imag
_atom_type_scat_source
C C 0.0033 0.0016 'International Tables Vol C Tables 4.2.6.8 and 6.1.1.4'
H H 0.0000 0.0000 'International Tables Vol C Tables 4.2.6.8 and 6.1.1.4'
Si Si 0.0817 0.0704 'International Tables Vol C Tables 4.2.6.8 and 6.1.1.4'

loop_
_geom_angle_atom_site_label_1
_geom_angle_atom_site_label_2
_geom_angle_atom_site_label_3
_geom_angle
_geom_angle_site_symmetry_1
_geom_angle_site_symmetry_3
C1 Si1 Si2 107.00(18) . .
C1 Si1 Si6 103.87(16) . .
Si2 Si1 Si6 104.15(8) . .
C1 Si1 Si7 107.04(17) . .
Si2 Si1 Si7 115.45(8) . .
Si6 Si1 Si7 118.28(8) . .
C3 Si2 C2 106.8(2) . .
C3 Si2 Si3 105.94(18) . .
C2 Si2 Si3 104.2(2) . .
C3 Si2 Si1 112.92(18) . .
C2 Si2 Si1 113.35(18) . .
Si3 Si2 Si1 112.90(8) . .
C5 Si3 C4 107.3(3) . .
C5 Si3 Si4 108.8(2) . .
C4 Si3 Si4 110.8(2) . .
C5 Si3 Si2 106.2(2) . .
C4 Si3 Si2 111.6(2) . .
Si4 Si3 Si2 111.89(9) . .
C6 Si4 C7 107.8(3) . .
C6 Si4 Si5 109.8(2) . .
C7 Si4 Si5 108.90(19) . .
C6 Si4 Si3 110.4(2) . .
C7 Si4 Si3 111.0(2) . .
Si5 Si4 Si3 108.98(9) . .
C9 Si5 C8 107.1(3) . .
C9 Si5 Si4 109.16(19) . .
C8 Si5 Si4 108.9(2) . .
C9 Si5 Si6 111.6(2) . .
C8 Si5 Si6 105.49(19) . .
Si4 Si5 Si6 114.28(9) . .
C10 Si6 C11 107.7(2) . .
C10 Si6 Si5 100.69(19) . .
C11 Si6 Si5 107.06(18) . .
C10 Si6 Si1 115.07(18) . .
C11 Si6 Si1 114.09(17) . .
Si5 Si6 Si1 111.15(8) . .
Si9 Si7 Si10 107.87(8) . .
Si9 Si7 Si8 115.17(8) . .
Si10 Si7 Si8 106.84(8) . .
Si9 Si7 Si1 110.68(8) . .
Si10 Si7 Si1 106.22(8) . .
Si8 Si7 Si1 109.60(8) . .
C13 Si8 C12 106.7(2) . .
C13 Si8 Si8 107.68(19) . 2_676
C12 Si8 Si8 109.64(19) . 2_676
C13 Si8 Si7 110.27(17) . .
C12 Si8 Si7 105.14(17) . .
Si8 Si8 Si7 116.97(10) 2_676 .
C15 Si9 C16 107.2(2) . .
C15 Si9 C14 109.3(2) . .
C16 Si9 C14 105.7(2) . .
C15 Si9 Si7 111.97(18) . .
C16 Si9 Si7 111.08(18) . .
C14 Si9 Si7 111.39(18) . .
C18 Si10 C17 110.6(2) . .
C18 Si10 C19 105.1(2) . .
C17 Si10 C19 106.1(2) . .
C18 Si10 Si7 112.13(18) . .
C17 Si10 Si7 108.89(18) . .
C19 Si10 Si7 113.74(18) . .

loop_
_geom_bond_atom_site_label_1
_geom_bond_atom_site_label_2
_geom_bond_distance
_geom_bond_site_symmetry_2
Si1 C1 1.904(5) .
Si1 Si2 2.369(2) .
Si1 Si6 2.385(2) .
Si1 Si7 2.403(2) .
Si2 C3 1.879(5) .
Si2 C2 1.885(5) .
Si2 Si3 2.360(2) .
Si3 C5 1.878(6) .
Si3 C4 1.882(6) .
Si3 Si4 2.337(2) .
Si4 C6 1.871(6) .
Si4 C7 1.875(5) .
Si4 Si5 2.322(2) .
Si5 C9 1.880(5) .
Si5 C8 1.896(5) .
Si5 Si6 2.349(2) .
Si6 C10 1.889(5) .
Si6 C11 1.892(5) .
Si7 Si9 2.355(2) .
Si7 Si10 2.368(2) .
Si7 Si8 2.401(2) .
Si8 C13 1.884(5) .
Si8 C12 1.884(5) .
Si8 Si8 2.388(3) 2_676
Si9 C15 1.865(5) .
Si9 C16 1.873(5) .
Si9 C14 1.877(5) .
Si10 C18 1.869(5) .
Si10 C17 1.881(5) .
Si10 C19 1.886(5) .

loop_
_geom_torsion_atom_site_label_1
_geom_torsion_atom_site_label_2
_geom_torsion_atom_site_label_3
_geom_torsion_atom_site_label_4
_geom_torsion
_geom_torsion_site_symmetry_4
C1 Si1 Si2 C3 -169.2(2) .
Si6 Si1 Si2 C3 -59.61(19) .
Si7 Si1 Si2 C3 71.8(2) .
C1 Si1 Si2 C2 69.1(3) .
Si6 Si1 Si2 C2 178.7(2) .
Si7 Si1 Si2 C2 -49.9(2) .
C1 Si1 Si2 Si3 -49.07(18) .
Si6 Si1 Si2 Si3 60.54(10) .
Si7 Si1 Si2 Si3 -168.08(8) .
C3 Si2 Si3 C5 -54.2(3) .
C2 Si2 Si3 C5 58.3(3) .
Si1 Si2 Si3 C5 -178.2(2) .
C3 Si2 Si3 C4 -170.8(3) .
C2 Si2 Si3 C4 -58.3(3) .
Si1 Si2 Si3 C4 65.1(2) .
C3 Si2 Si3 Si4 64.41(19) .
C2 Si2 Si3 Si4 176.91(18) .
Si1 Si2 Si3 Si4 -59.67(11) .
C5 Si3 Si4 C6 48.0(3) .
C4 Si3 Si4 C6 165.8(3) .
Si2 Si3 Si4 C6 -69.0(2) .
C5 Si3 Si4 C7 -71.5(3) .
C4 Si3 Si4 C7 46.3(3) .
Si2 Si3 Si4 C7 171.5(2) .
C5 Si3 Si4 Si5 168.6(2) .
C4 Si3 Si4 Si5 -73.6(2) .
Si2 Si3 Si4 Si5 51.62(11) .
C6 Si4 Si5 C9 -165.9(3) .
C7 Si4 Si5 C9 -48.0(3) .
Si3 Si4 Si5 C9 73.1(2) .
C6 Si4 Si5 C8 -49.3(3) .
C7 Si4 Si5 C8 68.5(3) .
Si3 Si4 Si5 C8 -170.3(2) .
C6 Si4 Si5 Si6 68.4(2) .
C7 Si4 Si5 Si6 -173.81(19) .
Si3 Si4 Si5 Si6 -52.62(11) .
C9 Si5 Si6 C10 57.0(3) .
C8 Si5 Si6 C10 -59.0(3) .
Si4 Si5 Si6 C10 -178.55(18) .
C9 Si5 Si6 C11 169.4(2) .
C8 Si5 Si6 C11 53.5(3) .
Si4 Si5 Si6 C11 -66.12(19) .
C9 Si5 Si6 Si1 -65.4(2) .
C8 Si5 Si6 Si1 178.7(2) .
Si4 Si5 Si6 Si1 59.08(11) .
C1 Si1 Si6 C10 -60.7(3) .
Si2 Si1 Si6 C10 -172.6(2) .
Si7 Si1 Si6 C10 57.7(2) .
C1 Si1 Si6 C11 174.1(3) .
Si2 Si1 Si6 C11 62.2(2) .
Si7 Si1 Si6 C11 -67.5(2) .
C1 Si1 Si6 Si5 52.90(19) .
Si2 Si1 Si6 Si5 -59.00(10) .
Si7 Si1 Si6 Si5 171.30(8) .
C1 Si1 Si7 Si9 -166.46(17) .
Si2 Si1 Si7 Si9 -47.47(10) .
Si6 Si1 Si7 Si9 76.82(10) .
C1 Si1 Si7 Si10 76.71(18) .
Si2 Si1 Si7 Si10 -164.30(7) .
Si6 Si1 Si7 Si10 -40.01(10) .
C1 Si1 Si7 Si8 -38.36(18) .
Si2 Si1 Si7 Si8 80.62(10) .
Si6 Si1 Si7 Si8 -155.08(8) .
Si9 Si7 Si8 C13 89.5(2) .
Si10 Si7 Si8 C13 -150.79(19) .
Si1 Si7 Si8 C13 -36.1(2) .
Si9 Si7 Si8 C12 -155.91(19) .
Si10 Si7 Si8 C12 -36.1(2) .
Si1 Si7 Si8 C12 78.5(2) .
Si9 Si7 Si8 Si8 -34.01(13) 2_676
Si10 Si7 Si8 Si8 85.75(12) 2_676
Si1 Si7 Si8 Si8 -159.57(9) 2_676
Si10 Si7 Si9 C15 -170.19(19) .
Si8 Si7 Si9 C15 -51.0(2) .
Si1 Si7 Si9 C15 74.01(19) .
Si10 Si7 Si9 C16 70.0(2) .
Si8 Si7 Si9 C16 -170.77(19) .
Si1 Si7 Si9 C16 -45.8(2) .
Si10 Si7 Si9 C14 -47.5(2) .
Si8 Si7 Si9 C14 71.7(2) .
Si1 Si7 Si9 C14 -163.30(19) .
Si9 Si7 Si10 C18 -162.81(19) .
Si8 Si7 Si10 C18 72.8(2) .
Si1 Si7 Si10 C18 -44.1(2) .
Si9 Si7 Si10 C17 -40.03(19) .
Si8 Si7 Si10 C17 -164.39(18) .
Si1 Si7 Si10 C17 78.67(19) .
Si9 Si7 Si10 C19 78.1(2) .
Si8 Si7 Si10 C19 -46.3(2) .
Si1 Si7 Si10 C19 -163.24(19) .
